data_7042008
loop_
_publ_author_name
'Diehl, Tobias'
'Krause, Melanie T. S.'
'Ueberlein, Sven'
'Becker, Stefanie'
'Trommer, Aline'
'Schnakenburg, Gregor'
'Engeser, Marianne'

_publ_section_title
;
 Synthesis of hydroxyl-functionalized N-heterocyclic carbene gold(i)
 complexes and peptide conjugates.
;
_journal_issue 9
_journal_name_full 'Dalton transactions (Cambridge, England : 2003)'
_journal_page_first 2988
_journal_page_last 2997
_journal_paper_doi 10.1039/c6dt04834j
_journal_volume 46
_journal_year 2017
_chemical_formula_moiety 'C16 H28 Au N4 O2, F6 P'
_chemical_formula_sum 'C16 H28 Au F6 N4 O2 P'
_chemical_formula_weight 650.36
_chemical_name_systematic TD43
_space_group_crystal_system orthorhombic
_space_group_IT_number 70
_space_group_name_Hall '-F 2uv 2vw'
_space_group_name_H-M_alt 'F d d d'
_symmetry_space_group_name_Hall '-F 2uv 2vw'
_symmetry_space_group_name_H-M 'F d d d :2'
_atom_sites_solution_hydrogens geom
_atom_sites_solution_primary dual
_audit_creation_date 2017-01-13
_audit_creation_method
;
Olex2 1.2
(compiled 2017.01.04 svn.r3372 for OlexSys, GUI svn.r5289)
;
_audit_update_record
;
2017-01-18 deposited with the CCDC.
2017-02-09 downloaded from the CCDC.
;
_cell_angle_alpha 90
_cell_angle_beta 90
_cell_angle_gamma 90
_cell_formula_units_Z 16
_cell_length_a 13.6194(6)
_cell_length_b 17.9428(9)
_cell_length_c 36.8915(17)
_cell_measurement_reflns_used 9941
_cell_measurement_temperature 100(2)
_cell_measurement_theta_max 29.610
_cell_measurement_theta_min 2.503
_cell_volume 9015.2(7)
_computing_cell_refinement 'SAINT v8.34A (Bruker, 2013)'
_computing_data_reduction 'SAINT v8.34A (Bruker, 2013)'
_computing_molecular_graphics 'Olex2 (Dolomanov et al., 2009)'
_computing_publication_material 'Olex2 (Dolomanov et al., 2009)'
_computing_structure_refinement 'ShelXL (Sheldrick, 2015)'
_computing_structure_solution 'XT (Sheldrick, 2015)'
_diffrn_ambient_temperature 100(2)
_diffrn_detector 'ApexII detector'
_diffrn_detector_area_resol_mean 8
_diffrn_detector_type 'CCD area detector'
_diffrn_measured_fraction_theta_full 0.996
_diffrn_measured_fraction_theta_max 0.998
_diffrn_measurement_device 'three-circle diffractometer'
_diffrn_measurement_device_type 'Bruker X8-KappaApexII'
_diffrn_measurement_method '\w and \f scans'
_diffrn_radiation_monochromator graphite
_diffrn_radiation_probe x-ray
_diffrn_radiation_type MoK\a
_diffrn_radiation_wavelength 0.71073
_diffrn_reflns_av_R_equivalents 0.0423
_diffrn_reflns_av_unetI/netI 0.0180
_diffrn_reflns_Laue_measured_fraction_full 0.996
_diffrn_reflns_Laue_measured_fraction_max 0.998
_diffrn_reflns_limit_h_max 17
_diffrn_reflns_limit_h_min -17
_diffrn_reflns_limit_k_max 22
_diffrn_reflns_limit_k_min -22
_diffrn_reflns_limit_l_max 47
_diffrn_reflns_limit_l_min -47
_diffrn_reflns_number 31712
_diffrn_reflns_point_group_measured_fraction_full 0.996
_diffrn_reflns_point_group_measured_fraction_max 0.998
_diffrn_reflns_theta_full 25.242
_diffrn_reflns_theta_max 26.998
_diffrn_reflns_theta_min 3.339
_diffrn_source 'sealed tube'
_diffrn_standards_number 0
_exptl_absorpt_coefficient_mu 6.667
_exptl_absorpt_correction_T_max 0.7990
_exptl_absorpt_correction_T_min 0.3554
_exptl_absorpt_correction_type numerical
_exptl_absorpt_process_details
;
SADABS-2014/5 (Bruker,2014/5) was used for absorption correction. wR2(int) was 
0.0830 before and 0.0509 after correction. The Ratio of minimum to maximum 
transmission is 0.4448. The \l/2 correction factor is 0.00150.
;
_exptl_crystal_colour 'clear colourless'
_exptl_crystal_colour_lustre clear
_exptl_crystal_colour_primary colourless
_exptl_crystal_density_diffrn 1.917
_exptl_crystal_description plate
_exptl_crystal_F_000 5056
_exptl_crystal_size_max 0.252
_exptl_crystal_size_mid 0.145
_exptl_crystal_size_min 0.04
_refine_diff_density_max 1.337
_refine_diff_density_min -0.458
_refine_diff_density_rms 0.107
_refine_ls_extinction_method none
_refine_ls_goodness_of_fit_ref 1.133
_refine_ls_hydrogen_treatment mixed
_refine_ls_matrix_type full
_refine_ls_number_parameters 160
_refine_ls_number_reflns 2468
_refine_ls_number_restraints 51
_refine_ls_restrained_S_all 1.169
_refine_ls_R_factor_all 0.0331
_refine_ls_R_factor_gt 0.0238
_refine_ls_shift/su_max 0.001
_refine_ls_shift/su_mean 0.000
_refine_ls_structure_factor_coef Fsqd
_refine_ls_weighting_details
;
 w=1/[\s^2^(Fo^2^)+(0.0244P)^2^+72.1746P]
 where P=(Fo^2^+2Fc^2^)/3
;
_refine_ls_weighting_scheme calc
_refine_ls_wR_factor_gt 0.0546
_refine_ls_wR_factor_ref 0.0590
_reflns_Friedel_coverage 0.000
_reflns_number_gt 2068
_reflns_number_total 2468
_reflns_threshold_expression 'I > 2\s(I)'
_cod_data_source_file c6dt04834j2.cif
_cod_data_source_block 4859f
_cod_depositor_comments 'Adding full bibliography for 7042003--7042010.cif.'
_cod_database_code 7042008
_shelxl_version_number 2013-2
_shelx_space_group_comment
;
The symmetry employed for this shelxl refinement is uniquely defined
by the following loop, which should always be used as a source of
symmetry information in preference to the above space-group names.
They are only intended as comments.
;
_shelx_estimated_absorpt_t_max 0.776
_shelx_estimated_absorpt_t_min 0.284
_olex2_refinement_description
;
1. Fixed Uiso
 At 1.2 times of:
  All C(H) groups, All C(H,H) groups
 At 1.5 times of:
  All C(H,H,H) groups, All O(H) groups
2. Rigid body (RIGU) restrains
 F2, F3, F2A, P1, F3A, F1, F4
 with sigma for 1-2 distances of 0.004 and sigma for 1-3 distances of 0.004
3. Others
 Sof(F2A)=Sof(F3A)=1-FVAR(1)
 Sof(F2)=Sof(F3)=FVAR(1)
 Fixed Sof: H1A(0.5) H1B(0.5)
4.a Secondary CH2 refined with riding coordinates:
 C4(H4A,H4B), C5(H5A,H5B), C6(H6A,H6B), C7(H7A,H7B)
4.b Aromatic/amide H refined with riding coordinates:
 C2(H2), C3(H3)
4.c Idealised Me refined as rotating group:
 C8(H8A,H8B,H8C)
4.d Idealised tetrahedral OH refined as rotating group:
 O1(H1A), O1(H1B)
;
_olex2_submission_special_instructions 'No special instructions were received'

loop_
_space_group_symop_operation_xyz
'x, y, z'
'-x+3/4, -y+3/4, z'
'-x+3/4, y, -z+3/4'
'x, -y+3/4, -z+3/4'
'x, y+1/2, z+1/2'
'-x+3/4, -y+5/4, z+1/2'
'-x+3/4, y+1/2, -z+5/4'
'x, -y+5/4, -z+5/4'
'x+1/2, y, z+1/2'
'-x+5/4, -y+3/4, z+1/2'
'-x+5/4, y, -z+5/4'
'x+1/2, -y+3/4, -z+5/4'
'x+1/2, y+1/2, z'
'-x+5/4, -y+5/4, z'
'-x+5/4, y+1/2, -z+3/4'
'x+1/2, -y+5/4, -z+3/4'
'-x, -y, -z'
'x-3/4, y-3/4, -z'
'x-3/4, -y, z-3/4'
'-x, y-3/4, z-3/4'
'-x, -y+1/2, -z+1/2'
'x-3/4, y-1/4, -z+1/2'
'x-3/4, -y+1/2, z-1/4'
'-x, y-1/4, z-1/4'
'-x+1/2, -y, -z+1/2'
'x-1/4, y-3/4, -z+1/2'
'x-1/4, -y, z-1/4'
'-x+1/2, y-3/4, z-1/4'
'-x+1/2, -y+1/2, -z'
'x-1/4, y-1/4, -z'
'x-1/4, -y+1/2, z-3/4'
'-x+1/2, y-1/4, z-3/4'

loop_
_atom_site_label
_atom_site_type_symbol
_atom_site_fract_x
_atom_site_fract_y
_atom_site_fract_z
_atom_site_U_iso_or_equiv
_atom_site_adp_type
_atom_site_occupancy
_atom_site_site_symmetry_order
_atom_site_calc_flag
_atom_site_refinement_flags_posn
_atom_site_refinement_flags_adp
_atom_site_refinement_flags_occupancy
_atom_site_disorder_assembly
_atom_site_disorder_group
Au Au 0.3750 0.3750 0.42094(2) 0.02681(8) Uani 1 2 d S T P . .
O1 O 0.6606(4) 0.2040(4) 0.50143(12) 0.0959(17) Uani 1 1 d . . . . .
H1A H 0.6521 0.1674 0.5153 0.144 Uiso 0.5 1 calc GR . . A 1
H1B H 0.7117 0.2278 0.5068 0.31(19) Uiso 0.5 1 calc GR . . A 2
N1 N 0.5797(3) 0.30717(19) 0.42792(8) 0.0303(7) Uani 1 1 d . . . . .
N2 N 0.5871(2) 0.4243(2) 0.41716(9) 0.0302(7) Uani 1 1 d . . . . .
C1 C 0.5237(3) 0.3675(2) 0.42196(9) 0.0265(8) Uani 1 1 d . . . . .
C2 C 0.6782(3) 0.3257(3) 0.42671(11) 0.0355(9) Uani 1 1 d . . . . .
H2 H 0.7321 0.2928 0.4301 0.043 Uiso 1 1 calc R . . . .
C3 C 0.6832(3) 0.3988(3) 0.41994(10) 0.0348(9) Uani 1 1 d . . . . .
H3 H 0.7412 0.4277 0.4175 0.042 Uiso 1 1 calc R . . . .
C4 C 0.5410(3) 0.2334(2) 0.43719(12) 0.0382(10) Uani 1 1 d . . . . .
H4A H 0.5934 0.1957 0.4342 0.046 Uiso 1 1 calc R . . . .
H4B H 0.4869 0.2206 0.4203 0.046 Uiso 1 1 calc R . . . .
C5 C 0.5030(3) 0.2308(3) 0.47593(12) 0.0442(11) Uani 1 1 d . . . . .
H5A H 0.4464 0.2651 0.4782 0.053 Uiso 1 1 calc R . . . .
H5B H 0.4793 0.1798 0.4812 0.053 Uiso 1 1 calc R . . . .
C6 C 0.5787(4) 0.2517(4) 0.50348(14) 0.0576(14) Uani 1 1 d . . . . .
H6A H 0.6000 0.3038 0.4993 0.069 Uiso 1 1 calc R . . . .
H6B H 0.5497 0.2488 0.5280 0.069 Uiso 1 1 calc R . . . .
C7 C 0.5579(3) 0.5020(2) 0.41232(12) 0.0378(10) Uani 1 1 d . . . . .
H7A H 0.4961 0.5040 0.3982 0.045 Uiso 1 1 calc R . . . .
H7B H 0.6092 0.5285 0.3983 0.045 Uiso 1 1 calc R . . . .
C8 C 0.5432(4) 0.5405(3) 0.44813(14) 0.0507(12) Uani 1 1 d . . . . .
H8A H 0.4933 0.5139 0.4622 0.076 Uiso 1 1 calc GR . . . .
H8B H 0.5215 0.5919 0.4439 0.076 Uiso 1 1 calc GR . . . .
H8C H 0.6053 0.5409 0.4616 0.076 Uiso 1 1 calc GR . . . .
P1 P 0.3750 0.67872(7) 0.3750 0.0283(3) Uani 1 2 d S TU P . .
F1 F 0.3750 0.76759(19) 0.3750 0.0647(12) Uani 1 2 d S TU P B .
F2 F 0.4285(19) 0.6881(10) 0.4105(6) 0.066(6) Uani 0.198(13) 1 d . U . B 1
F3 F 0.2735(14) 0.6801(8) 0.3949(7) 0.059(6) Uani 0.198(13) 1 d . U . B 1
F4 F 0.3750 0.58989(17) 0.3750 0.0403(8) Uani 1 2 d S TU P B .
F2A F 0.3572(7) 0.6770(3) 0.41720(11) 0.092(3) Uani 0.802(13) 1 d . U . B 2
F3A F 0.2604(3) 0.6777(2) 0.3689(2) 0.075(2) Uani 0.802(13) 1 d . U . B 2

loop_
_atom_site_aniso_label
_atom_site_aniso_U_11
_atom_site_aniso_U_22
_atom_site_aniso_U_33
_atom_site_aniso_U_23
_atom_site_aniso_U_13
_atom_site_aniso_U_12
Au 0.01811(11) 0.03622(12) 0.02610(11) 0.000 0.000 -0.00256(9)
O1 0.077(3) 0.147(5) 0.064(3) -0.001(3) -0.021(2) 0.061(3)
N1 0.0245(16) 0.0396(18) 0.0266(16) -0.0017(13) -0.0004(13) 0.0010(15)
N2 0.0202(15) 0.0420(18) 0.0286(17) 0.0056(14) -0.0026(13) -0.0056(15)
C1 0.0200(17) 0.039(2) 0.0208(16) 0.0005(16) -0.0012(13) -0.0046(17)
C2 0.024(2) 0.052(2) 0.031(2) -0.0010(18) -0.0012(16) 0.0039(19)
C3 0.0188(19) 0.056(2) 0.030(2) 0.0046(17) -0.0004(15) -0.0010(18)
C4 0.041(3) 0.033(2) 0.041(2) -0.0032(18) -0.0054(19) 0.0020(19)
C5 0.039(3) 0.042(2) 0.052(3) 0.010(2) 0.003(2) 0.000(2)
C6 0.048(3) 0.084(4) 0.041(3) 0.007(3) 0.004(2) 0.014(3)
C7 0.029(2) 0.042(2) 0.043(2) 0.0163(19) -0.0052(18) -0.0077(18)
C8 0.052(3) 0.034(2) 0.065(3) 0.004(2) -0.013(3) 0.000(2)
P1 0.0185(6) 0.0235(6) 0.0429(7) 0.000 -0.0043(6) 0.000
F1 0.040(2) 0.0257(16) 0.128(4) 0.000 -0.012(2) 0.000
F2 0.071(11) 0.053(7) 0.072(8) -0.003(6) -0.025(7) -0.013(7)
F3 0.034(6) 0.032(6) 0.109(14) -0.018(7) 0.025(7) -0.006(5)
F4 0.0335(17) 0.0258(15) 0.062(2) 0.000 0.0064(17) 0.000
F2A 0.153(8) 0.076(3) 0.045(2) -0.0179(19) 0.017(3) -0.007(4)
F3A 0.0235(18) 0.042(2) 0.160(7) -0.009(3) -0.026(3) 0.0036(15)

loop_
_atom_type_symbol
_atom_type_description
_atom_type_scat_dispersion_real
_atom_type_scat_dispersion_imag
_atom_type_scat_source
C C 0.0033 0.0016 'International Tables Vol C Tables 4.2.6.8 and 6.1.1.4'
H H 0.0000 0.0000 'International Tables Vol C Tables 4.2.6.8 and 6.1.1.4'
N N 0.0061 0.0033 'International Tables Vol C Tables 4.2.6.8 and 6.1.1.4'
O O 0.0106 0.0060 'International Tables Vol C Tables 4.2.6.8 and 6.1.1.4'
F F 0.0171 0.0103 'International Tables Vol C Tables 4.2.6.8 and 6.1.1.4'
P P 0.1023 0.0942 'International Tables Vol C Tables 4.2.6.8 and 6.1.1.4'
Au Au -2.0133 8.8022 'International Tables Vol C Tables 4.2.6.8 and 6.1.1.4'

loop_
_exptl_crystal_face_index_h
_exptl_crystal_face_index_k
_exptl_crystal_face_index_l
_exptl_crystal_face_perp_dist
0.00 0.00 1.00 0.020
0.00 0.00 -1.00 0.017
-1.00 1.00 0.00 0.059
1.00 -1.00 0.00 0.040
1.00 1.00 0.00 0.112
-1.00 -1.00 0.00 0.104
0.00 -2.00 -1.00 0.091

loop_
_geom_angle_atom_site_label_1
_geom_angle_atom_site_label_2
_geom_angle_atom_site_label_3
_geom_angle
_geom_angle_site_symmetry_1
_geom_angle_site_symmetry_3
C1 Au C1 177.88(18) 2 .
C6 O1 H1A 109.5 . .
C6 O1 H1B 109.5 . .
C1 N1 C2 110.6(3) . .
C1 N1 C4 124.2(3) . .
C2 N1 C4 125.0(4) . .
C1 N2 C3 110.1(3) . .
C1 N2 C7 124.3(3) . .
C3 N2 C7 125.5(3) . .
N1 C1 Au 128.5(3) . .
N1 C1 N2 105.5(3) . .
N2 C1 Au 126.0(3) . .
N1 C2 H2 126.6 . .
C3 C2 N1 106.9(4) . .
C3 C2 H2 126.6 . .
N2 C3 H3 126.6 . .
C2 C3 N2 106.9(4) . .
C2 C3 H3 126.6 . .
N1 C4 H4A 109.3 . .
N1 C4 H4B 109.3 . .
N1 C4 C5 111.7(3) . .
H4A C4 H4B 107.9 . .
C5 C4 H4A 109.3 . .
C5 C4 H4B 109.3 . .
C4 C5 H5A 108.9 . .
C4 C5 H5B 108.9 . .
H5A C5 H5B 107.7 . .
C6 C5 C4 113.4(4) . .
C6 C5 H5A 108.9 . .
C6 C5 H5B 108.9 . .
O1 C6 C5 110.9(5) . .
O1 C6 H6A 109.5 . .
O1 C6 H6B 109.5 . .
C5 C6 H6A 109.5 . .
C5 C6 H6B 109.5 . .
H6A C6 H6B 108.1 . .
N2 C7 H7A 109.3 . .
N2 C7 H7B 109.3 . .
N2 C7 C8 111.6(3) . .
H7A C7 H7B 108.0 . .
C8 C7 H7A 109.3 . .
C8 C7 H7B 109.3 . .
C7 C8 H8A 109.5 . .
C7 C8 H8B 109.5 . .
C7 C8 H8C 109.5 . .
H8A C8 H8B 109.5 . .
H8A C8 H8C 109.5 . .
H8B C8 H8C 109.5 . .
F2 P1 F1 83.6(7) 3 .
F2 P1 F1 83.6(7) . .
F2 P1 F2 167.1(14) . 3
F2 P1 F3 91.0(12) 3 3
F2 P1 F3 88.8(12) 3 .
F2 P1 F3 91.0(12) . .
F2 P1 F3 88.8(12) . 3
F2 P1 F4 96.4(7) . .
F2 P1 F4 96.4(7) 3 .
F3 P1 F1 89.1(5) . .
F3 P1 F1 89.1(5) 3 .
F3 P1 F3 178.2(11) . 3
F3 P1 F4 90.9(5) . .
F3 P1 F4 90.9(5) 3 .
F4 P1 F1 180.0 . .
F2A P1 F1 91.1(2) 3 .
F2A P1 F1 91.1(2) . .
F2A P1 F4 88.9(2) . .
F2A P1 F4 88.9(2) 3 .
F2A P1 F2A 177.7(4) 3 .
F2A P1 F3A 89.3(3) . .
F2A P1 F3A 90.7(3) 3 .
F2A P1 F3A 90.7(3) . 3
F2A P1 F3A 89.3(3) 3 3
F3A P1 F1 90.70(16) 3 .
F3A P1 F1 90.70(16) . .
F3A P1 F4 89.30(16) 3 .
F3A P1 F4 89.30(16) . .
F3A P1 F3A 178.6(3) . 3

loop_
_geom_bond_atom_site_label_1
_geom_bond_atom_site_label_2
_geom_bond_distance
_geom_bond_site_symmetry_2
Au C1 2.030(4) 2
Au C1 2.030(4) .
O1 H1A 0.8400 .
O1 H1B 0.8400 .
O1 C6 1.409(6) .
N1 C1 1.343(5) .
N1 C2 1.383(5) .
N1 C4 1.466(5) .
N2 C1 1.347(5) .
N2 C3 1.390(5) .
N2 C7 1.460(6) .
C2 H2 0.9500 .
C2 C3 1.336(7) .
C3 H3 0.9500 .
C4 H4A 0.9900 .
C4 H4B 0.9900 .
C4 C5 1.521(6) .
C5 H5A 0.9900 .
C5 H5B 0.9900 .
C5 C6 1.496(7) .
C6 H6A 0.9900 .
C6 H6B 0.9900 .
C7 H7A 0.9900 .
C7 H7B 0.9900 .
C7 C8 1.505(7) .
C8 H8A 0.9800 .
C8 H8B 0.9800 .
C8 H8C 0.9800 .
P1 F1 1.595(4) .
P1 F2 1.509(17) .
P1 F2 1.509(17) 3
P1 F3 1.565(15) .
P1 F3 1.565(15) 3
P1 F4 1.594(3) .
P1 F2A 1.576(4) .
P1 F2A 1.576(4) 3
P1 F3A 1.577(4) .
P1 F3A 1.577(4) 3

loop_
_geom_hbond_atom_site_label_D
_geom_hbond_atom_site_label_H
_geom_hbond_atom_site_label_A
_geom_hbond_distance_DH
_geom_hbond_distance_HA
_geom_hbond_distance_DA
_geom_hbond_angle_DHA
_geom_hbond_site_symmetry_A
C3 H3 F1 0.95 2.60 3.439(4) 148.0 14
C4 H4B F4 0.99 2.51 3.479(4) 165.9 2
C7 H7A F4 0.99 2.41 3.254(4) 142.2 .
C7 H7B F3 0.99 2.85 3.82(3) 166.4 16
